data_2226045
loop_
_publ_author_name
'Pervez, Humayun'
'Iqbal, Mohammad S.'
'Saira, Naveeda'
'Yaqub, Muhammad'
'Tahir, M. Nawaz'

_publ_section_title
;
 4-(3-Nitrophenyl)-1-(2-oxoindolin-3-ylidene)thiosemicarbazide
;
_journal_coeditor_code BQ2210
_journal_issue 6
_journal_name_full 'Acta Crystallographica Section E'
_journal_page_first o1405
_journal_paper_doi 10.1107/S1600536810017964
_journal_volume 66
_journal_year 2010
_chemical_formula_iupac 'C15 H11 N5 O3 S'
_chemical_formula_moiety 'C15 H11 N5 O3 S'
_chemical_formula_sum 'C15 H11 N5 O3 S'
_chemical_formula_weight 341.35
_chemical_name_systematic
;
4-(3-Nitrophenyl)-1-(2-oxoindolin-3-ylidene)thiosemicarbazide
;
_space_group_IT_number 33
_symmetry_cell_setting orthorhombic
_symmetry_space_group_name_Hall 'P 2c -2n'
_symmetry_space_group_name_H-M 'P n a 21'
_atom_sites_solution_hydrogens geom
_atom_sites_solution_primary direct
_atom_sites_solution_secondary difmap
_audit_creation_method SHELXL-97
_cell_angle_alpha 90
_cell_angle_beta 90
_cell_angle_gamma 90
_cell_formula_units_Z 4
_cell_length_a 18.5545(10)
_cell_length_b 15.3852(8)
_cell_length_c 5.3367(4)
_cell_measurement_reflns_used 2751
_cell_measurement_temperature 296(2)
_cell_measurement_theta_max 26.49
_cell_measurement_theta_min 2.56
_cell_volume 1523.44(16)
_computing_cell_refinement 'SAINT (Bruker, 2007)'
_computing_data_collection 'APEX2 (Bruker, 2007)'
_computing_data_reduction 'SAINT (Bruker, 2007)'
_computing_molecular_graphics 'ORTEP-3 for Windows (Farrugia, 1997) and PLATON (Spek, 2009)'
_computing_publication_material
;
WinGX (Farrugia, 1999) and PLATON (Spek, 2009)
;
_computing_structure_refinement 'SHELXL97 (Sheldrick, 2008)'
_computing_structure_solution 'SHELXS97 (Sheldrick, 2008)'
_diffrn_ambient_temperature 296(2)
_diffrn_detector_area_resol_mean 7.80
_diffrn_measured_fraction_theta_full 0.999
_diffrn_measured_fraction_theta_max 0.999
_diffrn_measurement_device_type 'Bruker Kappa APEXII CCD'
_diffrn_measurement_method \w
_diffrn_radiation_monochromator graphite
_diffrn_radiation_source 'fine-focus sealed tube'
_diffrn_radiation_type MoK\a
_diffrn_radiation_wavelength 0.71073
_diffrn_reflns_av_R_equivalents 0.0355
_diffrn_reflns_av_sigmaI/netI 0.0440
_diffrn_reflns_limit_h_max 23
_diffrn_reflns_limit_h_min -23
_diffrn_reflns_limit_k_max 18
_diffrn_reflns_limit_k_min -19
_diffrn_reflns_limit_l_max 5
_diffrn_reflns_limit_l_min -6
_diffrn_reflns_number 7285
_diffrn_reflns_theta_full 28.32
_diffrn_reflns_theta_max 26.49
_diffrn_reflns_theta_min 2.56
_diffrn_standards_number 0
_exptl_absorpt_coefficient_mu 0.238
_exptl_absorpt_correction_T_max 0.966
_exptl_absorpt_correction_T_min 0.957
_exptl_absorpt_correction_type multi-scan
_exptl_absorpt_process_details '(SADABS; Bruker, 2005)'
_exptl_crystal_colour 'light yellow'
_exptl_crystal_density_diffrn 1.488
_exptl_crystal_density_method 'not measured'
_exptl_crystal_description prism
_exptl_crystal_F_000 704
_exptl_crystal_size_max 0.24
_exptl_crystal_size_mid 0.16
_exptl_crystal_size_min 0.14
_refine_diff_density_max 0.158
_refine_diff_density_min -0.271
_refine_ls_abs_structure_details 'Flack (1983), 992 Friedel pairs'
_refine_ls_abs_structure_Flack -0.05(11)
_refine_ls_goodness_of_fit_ref 0.996
_refine_ls_hydrogen_treatment constr
_refine_ls_matrix_type full
_refine_ls_number_parameters 217
_refine_ls_number_reflns 2751
_refine_ls_number_restraints 1
_refine_ls_restrained_S_all 0.996
_refine_ls_R_factor_all 0.0649
_refine_ls_R_factor_gt 0.0361
_refine_ls_shift/su_max 0.000
_refine_ls_shift/su_mean 0.000
_refine_ls_structure_factor_coef Fsqd
_refine_ls_weighting_details 'calc w=1/[\s^2^(Fo^2^)+(0.0476P)^2^] where P=(Fo^2^+2Fc^2^)/3'
_refine_ls_weighting_scheme calc
_refine_ls_wR_factor_gt 0.0832
_refine_ls_wR_factor_ref 0.0962
_reflns_number_gt 1957
_reflns_number_total 2751
_reflns_threshold_expression I>2\s(I)
_cod_data_source_file bq2210.cif
_cod_data_source_block I
_cod_database_code 2226045
_cod_database_fobs_code 2226045

loop_
_symmetry_equiv_pos_site_id
_symmetry_equiv_pos_as_xyz
1 x,y,z
2 -x,-y,1/2+z
3 1/2-x,1/2+y,1/2+z
4 1/2+x,1/2-y,z

loop_
_atom_site_type_symbol
_atom_site_label
_atom_site_fract_x
_atom_site_fract_y
_atom_site_fract_z
_atom_site_U_iso_or_equiv
_atom_site_adp_type
_atom_site_calc_flag
_atom_site_refinement_flags
_atom_site_occupancy
_atom_site_disorder_assembly
_atom_site_disorder_group
S S1 0.22195(4) 0.31899(4) -0.2161(2) 0.0691(3) Uani d . 1 . .
O O1 0.38865(11) 0.31688(13) 0.4271(5) 0.0693(6) Uani d . 1 . .
O O2 0.04767(14) 0.25693(14) -0.7833(6) 0.0987(11) Uani d . 1 . .
O O3 0.01628(11) 0.14340(14) -0.9884(5) 0.0691(6) Uani d . 1 . .
N N1 0.42883(11) 0.21951(15) 0.7293(5) 0.0584(7) Uani d . 1 . .
H H1 0.4577 0.2529 0.8109 0.070 Uiso calc R 1 . .
N N2 0.29869(10) 0.15983(12) 0.2774(5) 0.0462(5) Uani d . 1 . .
N N3 0.28351(11) 0.23206(14) 0.1419(5) 0.0511(6) Uani d . 1 . .
H H3 0.3036 0.2806 0.1808 0.061 Uiso calc R 1 . .
N N4 0.21013(11) 0.14865(14) -0.0938(5) 0.0485(6) Uani d . 1 . .
H H4A 0.2223 0.1111 0.0179 0.058 Uiso calc R 1 . .
N N5 0.04756(12) 0.17858(16) -0.8135(5) 0.0573(7) Uani d . 1 . .
C C1 0.38904(15) 0.24541(19) 0.5275(6) 0.0526(8) Uani d . 1 . .
C C2 0.34565(13) 0.16630(16) 0.4526(6) 0.0443(6) Uani d . 1 . .
C C3 0.36668(12) 0.09693(16) 0.6207(6) 0.0440(6) Uani d . 1 . .
C C4 0.34648(14) 0.01067(17) 0.6375(6) 0.0529(7) Uani d . 1 . .
H H4 0.3137 -0.0131 0.5247 0.063 Uiso calc R 1 . .
C C5 0.37617(16) -0.03939(19) 0.8262(7) 0.0627(9) Uani d . 1 . .
H H5 0.3632 -0.0975 0.8415 0.075 Uiso calc R 1 . .
C C6 0.42479(16) -0.0037(2) 0.9915(7) 0.0666(9) Uani d . 1 . .
H H6 0.4435 -0.0385 1.1182 0.080 Uiso calc R 1 . .
C C7 0.44684(14) 0.0822(2) 0.9761(6) 0.0596(8) Uani d . 1 . .
H H7 0.4802 0.1054 1.0876 0.072 Uiso calc R 1 . .
C C8 0.41680(12) 0.13180(17) 0.7871(7) 0.0483(6) Uani d . 1 . .
C C9 0.23686(13) 0.22885(16) -0.0549(6) 0.0463(7) Uani d . 1 . .
C C10 0.16580(12) 0.11539(16) -0.2849(5) 0.0448(7) Uani d . 1 . .
C C11 0.12759(13) 0.16537(16) -0.4543(6) 0.0475(7) Uani d . 1 . .
H H11 0.1294 0.2257 -0.4476 0.057 Uiso calc R 1 . .
C C12 0.08673(13) 0.12370(18) -0.6333(6) 0.0467(7) Uani d . 1 . .
C C13 0.08131(14) 0.03494(18) -0.6548(7) 0.0594(9) Uani d . 1 . .
H H13 0.0538 0.0090 -0.7799 0.071 Uiso calc R 1 . .
C C14 0.11867(17) -0.01353(19) -0.4821(8) 0.0669(10) Uani d . 1 . .
H H14 0.1158 -0.0738 -0.4884 0.080 Uiso calc R 1 . .
C C15 0.16025(13) 0.02508(17) -0.3002(7) 0.0564(8) Uani d . 1 . .
H H15 0.1850 -0.0094 -0.1859 0.068 Uiso calc R 1 . .

loop_
_atom_site_aniso_label
_atom_site_aniso_U_11
_atom_site_aniso_U_22
_atom_site_aniso_U_33
_atom_site_aniso_U_12
_atom_site_aniso_U_13
_atom_site_aniso_U_23
S1 0.0952(5) 0.0440(4) 0.0682(6) 0.0028(4) -0.0217(6) 0.0061(4)
O1 0.0843(14) 0.0538(12) 0.0697(17) -0.0173(10) -0.0095(13) 0.0108(11)
O2 0.1169(18) 0.0549(14) 0.124(3) -0.0056(12) -0.060(2) 0.0259(15)
O3 0.0610(12) 0.0922(16) 0.0540(15) 0.0020(11) -0.0169(12) 0.0025(12)
N1 0.0572(13) 0.0627(15) 0.055(2) -0.0116(10) -0.0129(13) -0.0018(13)
N2 0.0479(11) 0.0467(13) 0.0439(15) 0.0030(8) -0.0014(13) -0.0011(13)
N3 0.0608(14) 0.0423(13) 0.0501(17) -0.0004(9) -0.0107(13) 0.0009(11)
N4 0.0552(12) 0.0424(12) 0.0478(16) 0.0017(10) -0.0072(11) 0.0080(10)
N5 0.0487(12) 0.0632(17) 0.060(2) -0.0013(11) -0.0065(13) 0.0151(14)
C1 0.0522(15) 0.0573(18) 0.048(2) -0.0067(13) 0.0022(15) -0.0028(15)
C2 0.0422(13) 0.0482(16) 0.0425(18) -0.0008(10) -0.0003(13) -0.0025(12)
C3 0.0435(13) 0.0491(16) 0.0396(18) 0.0049(11) 0.0015(13) -0.0005(13)
C4 0.0522(15) 0.0536(18) 0.053(2) 0.0024(12) 0.0011(14) 0.0009(14)
C5 0.0688(17) 0.0548(17) 0.064(3) 0.0099(13) 0.0049(19) 0.0084(16)
C6 0.0682(19) 0.079(2) 0.053(2) 0.0252(16) 0.0012(17) 0.0140(17)
C7 0.0555(16) 0.080(2) 0.043(2) 0.0080(15) -0.0047(15) -0.0012(15)
C8 0.0467(12) 0.0569(17) 0.0414(18) 0.0025(11) 0.0002(16) -0.0004(15)
C9 0.0505(13) 0.0425(15) 0.0458(19) 0.0059(12) 0.0039(15) -0.0024(13)
C10 0.0415(12) 0.0475(16) 0.045(2) 0.0023(10) 0.0007(12) 0.0028(12)
C11 0.0471(14) 0.0470(15) 0.0482(19) 0.0040(11) -0.0006(13) 0.0067(13)
C12 0.0391(11) 0.0543(16) 0.047(2) 0.0007(12) -0.0016(12) 0.0111(13)
C13 0.0543(15) 0.0562(18) 0.068(3) -0.0087(13) -0.0116(17) 0.0010(15)
C14 0.0692(18) 0.0454(16) 0.086(3) -0.0022(14) -0.0198(19) 0.0051(17)
C15 0.0495(14) 0.0459(16) 0.074(2) -0.0006(12) -0.0134(16) 0.0120(14)

loop_
_atom_type_symbol
_atom_type_description
_atom_type_scat_dispersion_real
_atom_type_scat_dispersion_imag
_atom_type_scat_source
C C 0.0033 0.0016 'International Tables Vol C Tables 4.2.6.8 and 6.1.1.4'
H H 0.0000 0.0000 'International Tables Vol C Tables 4.2.6.8 and 6.1.1.4'
N N 0.0061 0.0033 'International Tables Vol C Tables 4.2.6.8 and 6.1.1.4'
O O 0.0106 0.0060 'International Tables Vol C Tables 4.2.6.8 and 6.1.1.4'
S S 0.1246 0.1234 'International Tables Vol C Tables 4.2.6.8 and 6.1.1.4'

loop_
_geom_angle_atom_site_label_1
_geom_angle_atom_site_label_2
_geom_angle_atom_site_label_3
_geom_angle_site_symmetry_1
_geom_angle_site_symmetry_3
_geom_angle
_geom_angle_publ_flag
C1 N1 C8 . . 111.6(2) ?
C1 N1 H1 . . 124.2 ?
C8 N1 H1 . . 124.2 ?
C2 N2 N3 . . 117.8(2) ?
N2 N3 C9 . . 120.9(2) ?
N2 N3 H3 . . 119.5 ?
C9 N3 H3 . . 119.5 ?
C9 N4 C10 . . 131.3(2) ?
C9 N4 H4A . . 114.3 ?
C10 N4 H4A . . 114.3 ?
O2 N5 O3 . . 122.7(3) ?
O2 N5 C12 . . 118.7(3) ?
O3 N5 C12 . . 118.6(2) ?
O1 C1 N1 . . 127.7(3) ?
O1 C1 C2 . . 127.2(3) ?
N1 C1 C2 . . 105.2(2) ?
N2 C2 C3 . . 125.3(2) ?
N2 C2 C1 . . 128.1(2) ?
C3 C2 C1 . . 106.6(2) ?
C4 C3 C8 . . 120.6(3) ?
C4 C3 C2 . . 132.5(3) ?
C8 C3 C2 . . 106.9(2) ?
C3 C4 C5 . . 118.3(3) ?
C3 C4 H4 . . 120.8 ?
C5 C4 H4 . . 120.8 ?
C6 C5 C4 . . 120.4(3) ?
C6 C5 H5 . . 119.8 ?
C4 C5 H5 . . 119.8 ?
C5 C6 C7 . . 122.4(3) ?
C5 C6 H6 . . 118.8 ?
C7 C6 H6 . . 118.8 ?
C8 C7 C6 . . 116.8(3) ?
C8 C7 H7 . . 121.6 ?
C6 C7 H7 . . 121.6 ?
C7 C8 C3 . . 121.4(2) ?
C7 C8 N1 . . 128.9(3) ?
C3 C8 N1 . . 109.7(3) ?
N4 C9 N3 . . 112.7(2) ?
N4 C9 S1 . . 128.8(2) ?
N3 C9 S1 . . 118.5(2) ?
C11 C10 C15 . . 118.5(3) ?
C11 C10 N4 . . 124.9(2) ?
C15 C10 N4 . . 116.6(2) ?
C12 C11 C10 . . 118.5(2) ?
C12 C11 H11 . . 120.8 ?
C10 C11 H11 . . 120.8 ?
C13 C12 C11 . . 124.1(3) ?
C13 C12 N5 . . 118.6(3) ?
C11 C12 N5 . . 117.3(2) ?
C14 C13 C12 . . 116.5(3) ?
C14 C13 H13 . . 121.7 ?
C12 C13 H13 . . 121.7 ?
C13 C14 C15 . . 121.5(3) ?
C13 C14 H14 . . 119.2 ?
C15 C14 H14 . . 119.2 ?
C14 C15 C10 . . 120.8(3) ?
C14 C15 H15 . . 119.6 ?
C10 C15 H15 . . 119.6 ?

loop_
_geom_bond_atom_site_label_1
_geom_bond_atom_site_label_2
_geom_bond_site_symmetry_2
_geom_bond_distance
_geom_bond_publ_flag
S1 C9 . 1.655(3) ?
O1 C1 . 1.223(3) ?
O2 N5 . 1.216(3) ?
O3 N5 . 1.225(3) ?
N1 C1 . 1.365(4) ?
N1 C8 . 1.402(3) ?
N1 H1 . 0.8600 ?
N2 C2 . 1.282(4) ?
N2 N3 . 1.355(3) ?
N3 C9 . 1.362(4) ?
N3 H3 . 0.8600 ?
N4 C9 . 1.346(3) ?
N4 C10 . 1.407(3) ?
N4 H4A . 0.8600 ?
N5 C12 . 1.472(4) ?
C1 C2 . 1.513(4) ?
C2 C3 . 1.448(4) ?
C3 C4 . 1.382(3) ?
C3 C8 . 1.393(4) ?
C4 C5 . 1.382(4) ?
C4 H4 . 0.9300 ?
C5 C6 . 1.376(5) ?
C5 H5 . 0.9300 ?
C6 C7 . 1.386(4) ?
C6 H6 . 0.9300 ?
C7 C8 . 1.382(4) ?
C7 H7 . 0.9300 ?
C10 C11 . 1.382(4) ?
C10 C15 . 1.396(3) ?
C11 C12 . 1.378(4) ?
C11 H11 . 0.9300 ?
C12 C13 . 1.374(4) ?
C13 C14 . 1.373(4) ?
C13 H13 . 0.9300 ?
C14 C15 . 1.375(4) ?
C14 H14 . 0.9300 ?
C15 H15 . 0.9300 ?

loop_
_geom_hbond_atom_site_label_D
_geom_hbond_atom_site_label_H
_geom_hbond_atom_site_label_A
_geom_hbond_site_symmetry_A
_geom_hbond_distance_DH
_geom_hbond_distance_HA
_geom_hbond_distance_DA
_geom_hbond_angle_DHA
_geom_hbond_publ_flag
N1 H1 O3 4_557 0.8600 2.2100 3.058(3) 170.00 yes
N3 H3 O1 . 0.8600 2.1300 2.797(3) 134.00 yes
N4 H4A N2 . 0.8600 2.1200 2.580(3) 113.00 yes
C7 H7 O2 4_557 0.9300 2.5500 3.358(4) 145.00 yes
C11 H11 S1 . 0.9300 2.5600 3.204(3) 127.00 yes

loop_
_cod_related_entry_id
_cod_related_entry_database
_cod_related_entry_code
1 ChemSpider 24745106
